data_7033037
loop_
_publ_author_name
'Asha, K. S.'
'Kavyasree, P. R.'
'George, Anu'
'Mandal, Sukhendu'

_publ_section_title
;
 The role of solvents in framework dimensionality and their effect on band
 gap energy.
;
_journal_issue 3
_journal_name_full 'Dalton transactions (Cambridge, England : 2003)'
_journal_page_first 1009
_journal_page_last 1016
_journal_paper_doi 10.1039/c4dt01678e
_journal_volume 44
_journal_year 2015
_chemical_formula_sum 'C14 H14 Cd1.5 N O11'
_chemical_formula_weight 540.86
_chemical_name_common cadmiumfurandicarboxylate
_chemical_name_systematic
;
 ?
;
_space_group_crystal_system triclinic
_space_group_IT_number 2
_space_group_name_Hall '-P 1'
_space_group_name_H-M_alt 'P -1'
_symmetry_space_group_name_Hall '-P 1'
_symmetry_space_group_name_H-M 'P -1'
_atom_sites_solution_hydrogens geom
_atom_sites_solution_primary direct
_atom_sites_solution_secondary difmap
_audit_creation_method SHELXL-2014
_cell_angle_alpha 63.9830(10)
_cell_angle_beta 73.2120(10)
_cell_angle_gamma 83.2200(10)
_cell_formula_units_Z 2
_cell_length_a 9.4327(2)
_cell_length_b 10.1954(2)
_cell_length_c 11.2452(2)
_cell_measurement_temperature 298(2)
_cell_volume 930.39(3)
_computing_cell_refinement 'Bruker SMART'
_computing_data_collection 'Bruker SMART'
_computing_data_reduction 'Bruker SAINT'
_computing_molecular_graphics 'Bruker SHELXTL'
_computing_publication_material 'Bruker SHELXTL'
_computing_structure_refinement 'SHELXL-2014 (Sheldrick, 2014)'
_computing_structure_solution 'SHELXS-97 (Sheldrick, 1990)'
_diffrn_ambient_temperature 298(2)
_diffrn_measured_fraction_theta_full 0.966
_diffrn_measured_fraction_theta_max 0.969
_diffrn_measurement_device_type 'CCD area detector'
_diffrn_measurement_method 'phi and omega scans'
_diffrn_radiation_type MoK\a
_diffrn_radiation_wavelength 0.71073
_diffrn_reflns_av_R_equivalents 0.0169
_diffrn_reflns_av_unetI/netI 0.0145
_diffrn_reflns_Laue_measured_fraction_full 0.966
_diffrn_reflns_Laue_measured_fraction_max 0.969
_diffrn_reflns_limit_h_max 12
_diffrn_reflns_limit_h_min -12
_diffrn_reflns_limit_k_max 13
_diffrn_reflns_limit_k_min -12
_diffrn_reflns_limit_l_max 14
_diffrn_reflns_limit_l_min -15
_diffrn_reflns_number 16146
_diffrn_reflns_point_group_measured_fraction_full 0.966
_diffrn_reflns_point_group_measured_fraction_max 0.969
_diffrn_reflns_theta_full 25.242
_diffrn_reflns_theta_max 28.379
_diffrn_reflns_theta_min 3.152
_exptl_absorpt_coefficient_mu 1.788
_exptl_absorpt_correction_T_max 0.775
_exptl_absorpt_correction_T_min 0.716
_exptl_absorpt_correction_type empirical
_exptl_absorpt_process_details SADABS
_exptl_crystal_colour colorless
_exptl_crystal_density_diffrn 1.931
_exptl_crystal_description block
_exptl_crystal_F_000 530
_exptl_crystal_size_max 0.200
_exptl_crystal_size_mid 0.150
_exptl_crystal_size_min 0.150
_refine_diff_density_max 3.062
_refine_diff_density_min -4.055
_refine_diff_density_rms 0.206
_refine_ls_extinction_method none
_refine_ls_goodness_of_fit_ref 1.051
_refine_ls_hydrogen_treatment none
_refine_ls_matrix_type full
_refine_ls_number_parameters 255
_refine_ls_number_reflns 4517
_refine_ls_number_restraints 0
_refine_ls_restrained_S_all 1.051
_refine_ls_R_factor_all 0.0639
_refine_ls_R_factor_gt 0.0635
_refine_ls_shift/su_max 0.000
_refine_ls_shift/su_mean 0.000
_refine_ls_structure_factor_coef Fsqd
_refine_ls_weighting_details 'w=1/[\s^2^(Fo^2^)+(0.0090P)^2^+20.4366P] where P=(Fo^2^+2Fc^2^)/3'
_refine_ls_weighting_scheme calc
_refine_ls_wR_factor_gt 0.1395
_refine_ls_wR_factor_ref 0.1396
_reflns_Friedel_coverage 0.000
_reflns_number_gt 4471
_reflns_number_total 4517
_reflns_threshold_expression 'I > 2\s(I)'
_cod_data_source_file c4dt01678e2.cif
_cod_data_source_block compound2
_cod_depositor_comments 'Adding full bibliography for 7033036--7033037.cif.'
_cod_original_cell_volume 930.40(3)
_cod_original_formula_sum 'C14 H14 Cd1.50 N O11'
_cod_database_code 7033037
_shelx_space_group_comment
;
The symmetry employed for this shelxl refinement is uniquely defined
by the following loop, which should always be used as a source of
symmetry information in preference to the above space-group names.
They are only intended as comments.
;
_shelx_estimated_absorpt_t_min 0.716
_shelx_estimated_absorpt_t_max 0.775
_shelxl_version_number 2014-3

loop_
_space_group_symop_operation_xyz
'x, y, z'
'-x, -y, -z'

loop_
_atom_site_label
_atom_site_type_symbol
_atom_site_fract_x
_atom_site_fract_y
_atom_site_fract_z
_atom_site_U_iso_or_equiv
_atom_site_adp_type
_atom_site_occupancy
_atom_site_site_symmetry_order
_atom_site_calc_flag
_atom_site_refinement_flags_posn
_atom_site_refinement_flags_adp
_atom_site_refinement_flags_occupancy
Cd1 Cd 0.0000 0.0000 0.5000 0.021 Uani 1 2 d S . P
Cd2 Cd 0.0142 0.3412 0.1868 0.018 Uani 1 1 d . . .
O1 O 0.0163 -0.0048 0.2913 0.030 Uani 1 1 d . . .
O4 O 0.1291 0.1884 0.1033 0.035 Uani 1 1 d . . .
O6 O -0.0029 0.5577 0.2043 0.032 Uani 1 1 d . . .
O5 O -0.2153 0.2608 0.3053 0.038 Uani 1 1 d . . .
O2 O -0.2193 0.1085 0.5224 0.041 Uani 1 1 d . . .
O10 O 0.4884 0.2427 0.3644 0.013 Uani 1 1 d . . .
O9 O 0.0761 -0.1681 0.1463 0.027 Uani 1 1 d . . .
O3 O 0.1069 0.2317 0.3839 0.033 Uani 1 1 d . . .
C1 C 0.0895 0.0567 0.1702 0.023 Uani 1 1 d . . .
C12 C -0.0778 0.3698 -0.0851 0.030 Uani 1 1 d . . .
O7 O -0.1223 0.4182 0.0040 0.039 Uani 1 1 d . . .
C5 C -0.1245 0.2219 -0.0484 0.030 Uani 1 1 d . . .
C8 C 0.2425 0.2754 0.3317 0.029 Uani 1 1 d . . .
C9 C 0.3403 0.2192 0.4247 0.032 Uani 1 1 d . . .
O8 O 0.2907 0.3624 0.2110 0.039 Uani 1 1 d . . .
C6 C -0.2783 0.1827 0.4290 0.028 Uani 1 1 d . . .
C7 C -0.4431 0.1807 0.4665 0.031 Uani 1 1 d . . .
C11 C 0.3141 0.1440 0.5630 0.041 Uani 1 1 d . . .
H11 H 0.2225 0.1153 0.6267 0.049 Uiso 1 1 calc R U .
C15 C -0.5451 0.1181 0.5906 0.090 Uani 1 1 d . . .
H15 H -0.5260 0.0685 0.6761 0.107 Uiso 1 1 calc R U .
C2 C 0.1336 -0.0304 0.0882 0.028 Uani 1 1 d . . .
C4 C 0.2109 -0.1214 -0.0679 0.039 Uani 1 1 d . . .
H4 H 0.2592 -0.1322 -0.1478 0.046 Uiso 1 1 calc R U .
C3 C 0.2132 0.0038 -0.0440 0.036 Uani 1 1 d . . .
H3 H 0.2601 0.0924 -0.1067 0.043 Uiso 1 1 calc R U .
N1 N 0.4701 0.3554 0.7916 0.526 Uani 1 1 d . . .
H1A H 0.5574 0.3782 0.7293 0.632 Uiso 1 1 calc R U .
H1B H 0.4586 0.2590 0.8376 0.632 Uiso 1 1 calc R U .
C13 C 0.3537 0.4231 0.7385 0.308 Uani 1 1 d . . .
H13A H 0.3867 0.4661 0.6401 0.462 Uiso 1 1 calc R U .
H13B H 0.3162 0.4980 0.7691 0.462 Uiso 1 1 calc R U .
H13C H 0.2768 0.3528 0.7691 0.462 Uiso 1 1 calc R U .
O50 O 0.9274 0.4385 0.5113 0.384 Uani 1 1 d G . .
H50A H 0.8691 0.3673 0.5681 0.576 Uiso 1 1 d G U .
H50B H 0.9629 0.4708 0.5548 0.576 Uiso 1 1 d G U .
C14 C 0.4350 0.4517 0.9066 0.107 Uani 1 1 d . . .
H14A H 0.4496 0.5548 0.8515 0.161 Uiso 1 1 calc R U .
H14B H 0.5023 0.4166 0.9634 0.161 Uiso 1 1 calc R U .
H14C H 0.3350 0.4328 0.9634 0.161 Uiso 1 1 calc R U .

loop_
_atom_site_aniso_label
_atom_site_aniso_U_11
_atom_site_aniso_U_22
_atom_site_aniso_U_33
_atom_site_aniso_U_23
_atom_site_aniso_U_13
_atom_site_aniso_U_12
Cd1 0.022 0.020 0.019 -0.004 -0.007 -0.003
Cd2 0.019 0.014 0.021 -0.008 -0.005 0.001
O1 0.034 0.035 0.025 -0.017 -0.006 -0.005
O4 0.038 0.025 0.040 -0.019 0.002 -0.004
O6 0.038 0.018 0.034 -0.010 -0.002 -0.005
O5 0.020 0.045 0.034 -0.007 0.000 -0.005
O2 0.022 0.068 0.030 -0.019 -0.006 -0.001
O10 0.005 0.023 0.008 -0.003 -0.001 -0.007
O9 0.039 0.018 0.022 -0.009 -0.002 -0.003
O3 0.026 0.026 0.042 -0.002 -0.020 -0.005
C1 0.024 0.020 0.029 -0.015 -0.008 0.004
C12 0.051 0.018 0.027 -0.009 -0.019 -0.001
O7 0.068 0.023 0.033 -0.013 -0.021 0.003
C5 0.045 0.020 0.022 -0.010 -0.003 -0.004
C8 0.030 0.027 0.028 -0.005 -0.011 -0.012
C9 0.022 0.044 0.024 -0.006 -0.006 -0.014
O8 0.039 0.038 0.028 -0.002 -0.010 -0.001
C6 0.016 0.042 0.028 -0.016 -0.004 -0.005
C7 0.018 0.050 0.022 -0.012 -0.003 -0.009
C11 0.026 0.054 0.028 -0.003 -0.007 -0.005
C15 0.043 0.146 0.050 -0.017 -0.001 -0.018
C2 0.030 0.020 0.029 -0.013 0.004 -0.001
C4 0.062 0.026 0.023 -0.013 0.002 -0.006
C3 0.047 0.022 0.027 -0.009 0.009 -0.010
N1 0.070 0.164 1.250 -0.370 0.084 -0.028
C13 0.054 0.054 0.611 -0.041 0.036 0.022
O50 0.575 0.145 0.228 -0.089 0.209 -0.010
C14 0.107 0.107 0.107 -0.046 -0.029 0.001

loop_
_atom_type_symbol
_atom_type_description
_atom_type_scat_dispersion_real
_atom_type_scat_dispersion_imag
_atom_type_scat_source
C C 0.0033 0.0016 'International Tables Vol C Tables 4.2.6.8 and 6.1.1.4'
H H 0.0000 0.0000 'International Tables Vol C Tables 4.2.6.8 and 6.1.1.4'
O O 0.0106 0.0060 'International Tables Vol C Tables 4.2.6.8 and 6.1.1.4'
Cd Cd -0.8075 1.2024 'International Tables Vol C Tables 4.2.6.8 and 6.1.1.4'
N N 0.0061 0.0033 'International Tables Vol C Tables 4.2.6.8 and 6.1.1.4'

loop_
_geom_angle_atom_site_label_1
_geom_angle_atom_site_label_2
_geom_angle_atom_site_label_3
_geom_angle
_geom_angle_site_symmetry_1
_geom_angle_site_symmetry_3
O2 Cd1 O2 180.0 2_556 .
O2 Cd1 O3 92.6 2_556 .
O2 Cd1 O3 87.4 . .
O2 Cd1 O3 87.4 2_556 2_556
O2 Cd1 O3 92.6 . 2_556
O3 Cd1 O3 180.0 . 2_556
O2 Cd1 O1 97.3 2_556 2_556
O2 Cd1 O1 82.7 . 2_556
O3 Cd1 O1 90.0 . 2_556
O3 Cd1 O1 90.0 2_556 2_556
O2 Cd1 O1 82.7 2_556 .
O2 Cd1 O1 97.3 . .
O3 Cd1 O1 90.0 . .
O3 Cd1 O1 90.0 2_556 .
O1 Cd1 O1 180.0 2_556 .
O4 Cd2 O5 109.2 . .
O4 Cd2 O6 152.4 . .
O5 Cd2 O6 98.1 . .
O4 Cd2 O3 93.3 . .
O5 Cd2 O3 93.5 . .
O6 Cd2 O3 89.2 . .
O4 Cd2 O7 101.2 . 2_565
O5 Cd2 O7 133.6 . 2_565
O6 Cd2 O7 54.6 . 2_565
O3 Cd2 O7 119.3 . 2_565
O4 Cd2 O7 85.5 . .
O5 Cd2 O7 76.4 . .
O6 Cd2 O7 97.1 . .
O3 Cd2 O7 168.7 . .
O7 Cd2 O7 71.8 2_565 .
O4 Cd2 C12 126.6 . 2_565
O5 Cd2 C12 119.4 . 2_565
O6 Cd2 C12 27.5 . 2_565
O3 Cd2 C12 103.9 . 2_565
O7 Cd2 C12 27.3 2_565 2_565
O7 Cd2 C12 85.7 . 2_565
C1 O1 Cd1 137.7 . .
C1 O4 Cd2 117.1 . .
C12 O6 Cd2 96.0 2_565 .
C6 O5 Cd2 135.4 . .
C6 O2 Cd1 126.2 . .
C7 O10 C9 106.8 1_655 .
C2 O9 C5 106.7 . 2
C8 O3 Cd1 132.1 . .
C8 O3 Cd2 101.1 . .
Cd1 O3 Cd2 103.5 . .
O1 C1 O4 127.9 . .
O1 C1 C2 118.3 . .
O4 C1 C2 113.8 . .
O7 C12 O6 123.5 . 2_565
O7 C12 C5 117.5 . .
O6 C12 C5 119.0 2_565 .
O7 C12 Cd2 67.5 . 2_565
O6 C12 Cd2 56.5 2_565 2_565
C5 C12 Cd2 170.5 . 2_565
C12 O7 Cd2 85.3 . 2_565
C12 O7 Cd2 117.7 . .
Cd2 O7 Cd2 108.2 2_565 .
C4 C5 O9 110.1 2 2
C4 C5 C12 132.1 2 .
O9 C5 C12 117.8 2 .
O8 C8 O3 122.9 . .
O8 C8 C9 120.3 . .
O3 C8 C9 116.8 . .
C11 C9 O10 110.5 . .
C11 C9 C8 133.0 . .
O10 C9 C8 116.4 . .
O2 C6 O5 127.5 . .
O2 C6 C7 116.6 . .
O5 C6 C7 115.9 . .
O10 C7 C15 110.2 1_455 .
O10 C7 C6 118.4 1_455 .
C15 C7 C6 131.3 . .
C9 C11 C15 106.1 . 1_655
C7 C15 C11 106.3 . 1_455
C3 C2 O9 109.7 . .
C3 C2 C1 132.4 . .
O9 C2 C1 117.6 . .
C5 C4 C3 106.4 2 .
C2 C3 C4 107.0 . .
C13 N1 C14 92.3 . .

loop_
_geom_bond_atom_site_label_1
_geom_bond_atom_site_label_2
_geom_bond_distance
_geom_bond_site_symmetry_2
Cd1 O2 2.2289 2_556
Cd1 O2 2.2289 .
Cd1 O3 2.3234 .
Cd1 O3 2.3234 2_556
Cd1 O1 2.3294 2_556
Cd1 O1 2.3294 .
Cd2 O4 2.1858 .
Cd2 O5 2.2203 .
Cd2 O6 2.2841 .
Cd2 O3 2.3749 .
Cd2 O7 2.5239 2_565
Cd2 O7 2.5246 .
Cd2 C12 2.7233 2_565
O1 C1 1.2381 .
O4 C1 1.2565 .
O6 C12 1.2633 2_565
O5 C6 1.2587 .
O2 C6 1.2363 .
O10 C7 1.3531 1_655
O10 C9 1.3635 .
O9 C2 1.3645 .
O9 C5 1.3789 2
O3 C8 1.2846 .
C1 C2 1.4910 .
C12 O7 1.2513 .
C12 O6 1.2632 2_565
C12 C5 1.4638 .
C12 Cd2 2.7233 2_565
O7 Cd2 2.5239 2_565
C5 C4 1.3532 2
C5 O9 1.3790 2
C8 O8 1.2323 .
C8 C9 1.4763 .
C9 C11 1.3582 .
C6 C7 1.4881 .
C7 O10 1.3531 1_455
C7 C15 1.3674 .
C11 C15 1.4186 1_655
C15 C11 1.4186 1_455
C2 C3 1.3625 .
C4 C5 1.3532 2
C4 C3 1.4185 .
N1 C13 1.3699 .
N1 C14 1.8794 .
